data_2004913
loop_
_publ_author_name
'Th\"one, C.'
'Jones, P. G.'

_publ_section_title
;
 Tricarbonyl(cyclopentadienyl)(selenotriphenylphosphonium)tungsten(I)
 Perchlorate, [W(C~5~H~5~)(C~18~H~15~PSe)(CO)~3~](ClO~4~)
;
_journal_issue 5
_journal_name_full 'Acta Crystallographica Section C'
_journal_page_first 1084
_journal_page_last 1086
_journal_paper_doi 10.1107/S0108270195015289
_journal_volume 52
_journal_year 1996
_chemical_formula_iupac '[W (C5 H5) (C18 H15 P Se) (C O)3] (Cl O4)'
_chemical_formula_moiety '(C26 H20 O3 P Se W)+ (Cl O4)-'
_chemical_formula_sum 'C26 H20 Cl O7 P Se W'
_chemical_formula_weight 773.65
_chemical_name_systematic
;
 Tricarbonyl(cyclopentadienyl)(selenotriphenylphosphonium)tungsten(I)
 Perchlorate
;
_space_group_IT_number 14
_symmetry_cell_setting monoclinic
_symmetry_space_group_name_Hall '-P 2yn'
_symmetry_space_group_name_H-M 'P 1 21/n 1'
_audit_creation_method SHELXL
_cell_angle_alpha 90.00
_cell_angle_beta 107.376(8)
_cell_angle_gamma 90.00
_cell_formula_units_Z 4
_cell_length_a 10.6262(10)
_cell_length_b 18.101(2)
_cell_length_c 14.1962(14)
_cell_measurement_reflns_used 61
_cell_measurement_temperature 173(2)
_cell_measurement_theta_max 12.5
_cell_measurement_theta_min 4
_cell_volume 2606.0(5)
_computing_cell_refinement XSCANS
_computing_data_collection 'XSCANS (Siemens, 1994a)'
_computing_data_reduction XSCANS
_computing_molecular_graphics 'XP (Siemens, 1994b)'
_computing_publication_material SHELXL93
_computing_structure_refinement 'SHELXL93 (Sheldrick, 1993)'
_computing_structure_solution 'SHELXS86 (Sheldrick, 1990)'
_diffrn_ambient_temperature 173(2)
_diffrn_measurement_device 'Siemens P4'
_diffrn_measurement_method '\w scans'
_diffrn_radiation_monochromator graphite
_diffrn_radiation_source 'fine-focus sealed tube'
_diffrn_radiation_type MoK\a
_diffrn_radiation_wavelength 0.71073
_diffrn_reflns_av_R_equivalents 0.0264
_diffrn_reflns_av_sigmaI/netI 0.0517
_diffrn_reflns_limit_h_max 12
_diffrn_reflns_limit_h_min -12
_diffrn_reflns_limit_k_max 1
_diffrn_reflns_limit_k_min -21
_diffrn_reflns_limit_l_max 0
_diffrn_reflns_limit_l_min -16
_diffrn_reflns_number 4993
_diffrn_reflns_theta_max 25.00
_diffrn_reflns_theta_min 3.01
_diffrn_standards_decay_% 1
_diffrn_standards_interval_count 247
_diffrn_standards_number 3
_exptl_absorpt_coefficient_mu 6.038
_exptl_absorpt_correction_T_max 0.92
_exptl_absorpt_correction_T_min 0.66
_exptl_absorpt_correction_type '\y scans (XEMP; Nicolet, 1987)'
_exptl_crystal_colour orange
_exptl_crystal_density_diffrn 1.972
_exptl_crystal_density_method none
_exptl_crystal_description prism
_exptl_crystal_F_000 1488
_exptl_crystal_size_max 0.36
_exptl_crystal_size_mid 0.32
_exptl_crystal_size_min 0.20
_refine_diff_density_max 0.812
_refine_diff_density_min -1.095
_refine_ls_extinction_method none
_refine_ls_goodness_of_fit_all 0.905
_refine_ls_goodness_of_fit_obs 0.992
_refine_ls_hydrogen_treatment 'H atoms positioned using a riding model'
_refine_ls_matrix_type full
_refine_ls_number_parameters 334
_refine_ls_number_reflns 4554
_refine_ls_number_restraints 226
_refine_ls_restrained_S_all 0.889
_refine_ls_restrained_S_obs 0.962
_refine_ls_R_factor_all 0.0461
_refine_ls_R_factor_obs 0.0275
_refine_ls_shift/esd_max 0.000
_refine_ls_shift/esd_mean 0.000
_refine_ls_structure_factor_coef Fsqd
_refine_ls_weighting_details 'w = 1/[\s^2^(Fo^2^)+(0.0275P)^2^] where P=(Fo^2^+2Fc^2^)/3'
_refine_ls_weighting_scheme calc
_refine_ls_wR_factor_all 0.0560
_refine_ls_wR_factor_obs 0.0524
_reflns_number_observed 3435
_reflns_number_total 4555
_reflns_observed_criterion >2sigma(I)
_cod_data_source_file na1204.cif
_cod_data_source_block brast
_cod_depositor_comments
;
The following automatic conversions were performed:

'_refine_ls_weighting_scheme' value 'calc w =
1/[\s^2^(Fo^2^)+(0.0275P)^2^] where P=(Fo^2^+2Fc^2^)/3' was changed
to 'calc'. New tag '_refine_ls_weighting_details' was created. The
value of the new tag was set to 'w = 1/[\s^2^(Fo^2^)+(0.0275P)^2^]
where P=(Fo^2^+2Fc^2^)/3'.

Automatic conversion script
Id: cif_fix_values 3143 2015-03-26 13:38:13Z robertas 
;
_cod_original_cell_volume 2606.0(4)
_cod_original_sg_symbol_H-M 'P 21/n'
_cod_database_code 2004913

loop_
_symmetry_equiv_pos_as_xyz
'x, y, z'
'-x+1/2, y+1/2, -z+1/2'
'-x, -y, -z'
'x-1/2, -y-1/2, z-1/2'

loop_
_atom_site_aniso_label
_atom_site_aniso_U_11
_atom_site_aniso_U_22
_atom_site_aniso_U_33
_atom_site_aniso_U_12
_atom_site_aniso_U_13
_atom_site_aniso_U_23
W1 0.01641(10) 0.01630(10) 0.01809(10) -0.00197(10) 0.00362(7) -0.00046(11)
Se1 0.0180(3) 0.0166(3) 0.0298(3) -0.0009(2) 0.0080(2) 0.0014(2)
P 0.0163(7) 0.0159(7) 0.0175(7) -0.0015(5) 0.0049(6) -0.0007(6)
Cl 0.0386(9) 0.0325(9) 0.0461(10) -0.0101(7) -0.0052(8) 0.0084(8)
O11 0.053(3) 0.042(3) 0.042(3) 0.013(2) -0.003(2) 0.005(2)
O12 0.033(3) 0.048(3) 0.077(4) -0.008(2) -0.006(2) 0.005(3)
O13 0.142(6) 0.036(3) 0.184(8) 0.027(4) -0.093(5) -0.044(4)
O14 0.066(4) 0.238(9) 0.084(5) -0.029(5) 0.009(4) 0.093(6)
C1 0.032(3) 0.021(3) 0.041(4) -0.007(2) 0.005(3) -0.002(3)
O1 0.060(3) 0.047(3) 0.039(3) -0.025(3) -0.020(2) 0.003(2)
C2 0.030(3) 0.028(3) 0.036(4) 0.001(3) 0.013(3) -0.007(3)
O2 0.045(3) 0.015(2) 0.060(3) 0.000(2) 0.015(2) -0.008(2)
C3 0.024(3) 0.033(3) 0.021(3) -0.007(3) 0.002(2) -0.001(3)
O3 0.044(3) 0.052(3) 0.029(2) -0.017(2) 0.008(2) 0.006(2)
C11 0.032(3) 0.035(3) 0.024(3) 0.004(3) 0.015(2) 0.003(3)
C12 0.029(3) 0.029(3) 0.025(3) 0.000(2) 0.011(2) -0.011(2)
C13 0.027(3) 0.020(3) 0.030(3) -0.002(2) 0.015(3) -0.006(2)
C14 0.021(3) 0.025(3) 0.038(3) 0.001(2) 0.006(2) -0.004(2)
C15 0.015(3) 0.033(3) 0.040(3) 0.000(2) 0.012(2) -0.001(3)
C111 0.019(3) 0.022(3) 0.014(3) 0.007(2) 0.005(2) 0.000(2)
C112 0.024(3) 0.027(3) 0.025(3) 0.002(3) 0.010(2) 0.001(3)
C113 0.027(3) 0.037(3) 0.028(3) 0.012(3) 0.005(2) 0.010(3)
C114 0.024(3) 0.040(3) 0.027(3) -0.008(3) 0.004(2) -0.013(3)
C115 0.016(3) 0.059(4) 0.024(3) 0.006(3) 0.002(2) -0.003(3)
C116 0.024(3) 0.027(3) 0.023(3) 0.003(2) 0.006(2) 0.001(2)
C121 0.018(3) 0.023(3) 0.019(3) 0.003(2) 0.008(2) -0.001(2)
C122 0.043(4) 0.032(3) 0.034(3) -0.014(3) 0.023(3) -0.011(3)
C123 0.049(4) 0.049(4) 0.030(3) -0.014(3) 0.021(3) -0.016(3)
C124 0.028(3) 0.049(4) 0.030(3) 0.003(3) 0.018(3) 0.004(3)
C125 0.017(3) 0.030(3) 0.033(3) -0.002(2) 0.009(2) 0.003(2)
C126 0.020(3) 0.030(3) 0.025(3) -0.002(2) 0.009(2) 0.001(2)
C131 0.017(3) 0.015(3) 0.022(3) -0.001(2) 0.006(2) 0.001(2)
C132 0.024(3) 0.018(3) 0.024(3) -0.004(2) 0.012(2) 0.003(2)
C133 0.027(3) 0.021(3) 0.039(3) 0.003(2) 0.011(3) 0.014(3)
C134 0.028(3) 0.017(3) 0.057(4) 0.001(2) 0.025(3) -0.002(3)
C135 0.027(3) 0.024(3) 0.027(3) -0.005(2) 0.015(2) -0.006(2)
C136 0.014(3) 0.025(3) 0.024(3) 0.000(2) 0.003(2) 0.003(2)

loop_
_atom_site_label
_atom_site_occupancy
_atom_site_fract_x
_atom_site_fract_y
_atom_site_fract_z
_atom_site_U_iso_or_equiv
_atom_site_thermal_displace_type
_atom_site_calc_flag
_atom_site_refinement_flags
_atom_site_type_symbol
W1 1 .01576(2) .066638(11) .21876(2) .01727(6) Uani d . W
Se1 1 .27267(5) .03773(3) .28051(4) .02132(13) Uani d . Se
P 1 .38984(13) .13675(7) .27591(10) .0166(3) Uani d . P
Cl 1 .7095(2) -0.12650(8) .32729(12) .0430(4) Uani d U Cl
O11 1 .6340(4) -.0730(2) .2607(3) .0494(12) Uani d U O
O12 1 .8420(4) -0.1035(3) .3688(4) .0576(14) Uani d U O
O13 1 .7036(7) -0.1932(3) .2790(6) .152(4) Uani d U O
O14 1 .6550(6) -0.1312(5) .4078(5) .132(3) Uani d U O
C1 1 -0.1271(6) .0459(3) .0962(5) .0326(14) Uani d U C
O1 1 -0.2112(5) .0342(2) .0251(3) .0564(14) Uani d U O
C2 1 .0239(6) -.0443(3) .2029(4) .0307(14) Uani d U C
O2 1 .0177(4) -0.1062(2) .1972(3) .0404(11) Uani d U O
C3 1 .0672(5) .1180(3) .1108(4) .0267(13) Uani d U C
O3 1 .0880(4) .1477(2) .0459(3) .0423(11) Uani d U O
C11 1 -.0256(5) .0559(3) .3709(4) .0285(13) Uani d U C
H11 1 -.0049(5) .0116(3) .4083(4) .034 Uiso calc R H
C12 1 .0567(5) .1187(3) .3803(4) .0270(12) Uani d U C
H12 1 .1419(5) .1242(3) .4262(4) .032 Uiso calc R H
C13 1 -.0091(5) .1718(3) .3099(4) .0242(12) Uani d U C
H13 1 .0245(5) .2187(3) .2993(4) .029 Uiso calc R H
C14 1 -0.1337(5) .1427(3) .2582(4) .0284(13) Uani d U C
H14 1 -0.1990(5) .1669(3) .2069(4) .034 Uiso calc R H
C15 1 -0.1450(5) .0714(3) .2953(4) .0283(12) Uani d U C
H15 1 -0.2191(5) .0395(3) .2737(4) .034 Uiso calc R H
C111 1 .5431(5) .1293(3) .3728(4) .0183(11) Uani d U C
C112 1 .5912(5) .0612(3) .4146(4) .0251(12) Uani d U C
H112 1 .5405(5) .0175(3) .3954(4) .030 Uiso calc R H
C113 1 .7154(5) .0586(3) .4852(4) .0314(13) Uani d U C
H113 1 .7491(5) .0126(3) .5143(4) .038 Uiso calc R H
C114 1 .7411(5) .1883(3) .4709(4) .0309(13) Uani d U C
H114 1 .7932(5) .2315(3) .4900(4) .037 Uiso calc R H
C115 1 .7884(5) .1209(4) .5129(4) .0338(14) Uani d U C
H115 1 .8723(5) .1183(4) .5612(4) .041 Uiso calc R H
C116 1 .6199(5) .1930(3) .4022(4) .0251(12) Uani d U C
H116 1 .5876(5) .2395(3) .3744(4) .030 Uiso calc R H
C121 1 .4306(5) .1458(3) .1607(4) .0197(11) Uani d U C
C122 1 .3870(6) .0941(3) .0881(4) .0338(14) Uani d U C
H122 1 .3385(6) .0524(3) .0987(4) .041 Uiso calc R H
C123 1 .4137(6) .1027(4) -.0012(4) .041(2) Uani d U C
H123 1 .3822(6) .0673(4) -.0522(4) .049 Uiso calc R H
C124 1 .4851(5) .1620(3) -.0158(4) .0336(14) Uani d U C
H124 1 .5020(5) .1683(3) -.0774(4) .040 Uiso calc R H
C125 1 .5322(5) .2122(3) .0580(4) .0266(12) Uani d U C
H125 1 .5846(5) .2522(3) .0481(4) .032 Uiso calc R H
C126 1 .5049(5) .2056(3) .1468(4) .0244(12) Uani d U C
H126 1 .5363(5) .2414(3) .1974(4) .029 Uiso calc R H
C131 1 .3134(5) .2209(3) .2958(4) .0183(11) Uani d U C
C132 1 .2435(5) .2653(3) .2177(4) .0208(11) Uani d U C
H132 1 .2393(5) .2520(3) .1521(4) .025 Uiso calc R H
C133 1 .1802(5) .3284(3) .2339(4) .0287(13) Uani d U C
H133 1 .1306(5) .3576(3) .1801(4) .034 Uiso calc R H
C134 1 .1904(5) .3485(3) .3306(5) .0310(13) Uani d U C
H134 1 .1494(5) .3926(3) .3426(5) .037 Uiso calc R H
C135 1 .2592(5) .3052(3) .4092(4) .0246(12) Uani d U C
H135 1 .2648(5) .3194(3) .4748(4) .030 Uiso calc R H
C136 1 .3195(5) .2413(3) .3923(4) .0216(11) Uani d U C
H136 1 .3654(5) .2110(3) .4462(4) .026 Uiso calc R H

loop_
_atom_type_symbol
_atom_type_description
_atom_type_scat_dispersion_real
_atom_type_scat_dispersion_imag
_atom_type_scat_source
C C 0.0033 0.0016 'International Tables Vol C Tables 4.2.6.8 and 6.1.1.4'
H H 0.0000 0.0000 'International Tables Vol C Tables 4.2.6.8 and 6.1.1.4'
Cl Cl 0.1484 0.1585 'International Tables Vol C Tables 4.2.6.8 and 6.1.1.4'
O O 0.0106 0.0060 'International Tables Vol C Tables 4.2.6.8 and 6.1.1.4'
P P 0.1023 0.0942 'International Tables Vol C Tables 4.2.6.8 and 6.1.1.4'
Se Se -0.0929 2.2259 'International Tables Vol C Tables 4.2.6.8 and 6.1.1.4'
W W -0.8490 6.8722 'International Tables Vol C Tables 4.2.6.8 and 6.1.1.4'

loop_
_geom_angle_atom_site_label_1
_geom_angle_atom_site_label_2
_geom_angle_atom_site_label_3
_geom_angle
_geom_angle_publ_flag
C1 W1 C3 74.2(2) y
C1 W1 C2 76.2(2) y
C3 W1 C2 110.2(2) y
C1 W1 C15 86.5(2) ?
C3 W1 C15 139.5(2) ?
C2 W1 C15 98.8(2) ?
C1 W1 C14 85.6(2) ?
C3 W1 C14 106.0(2) ?
C2 W1 C14 132.7(2) ?
C15 W1 C14 35.9(2) ?
C1 W1 C11 119.5(2) ?
C3 W1 C11 156.2(2) ?
C2 W1 C11 92.6(2) ?
C15 W1 C11 35.9(2) ?
C14 W1 C11 59.3(2) ?
C1 W1 C13 117.0(2) ?
C3 W1 C13 98.4(2) ?
C2 W1 C13 151.2(2) ?
C15 W1 C13 59.1(2) ?
C14 W1 C13 35.2(2) ?
C11 W1 C13 58.5(2) ?
C1 W1 C12 142.3(2) ?
C3 W1 C12 122.4(2) ?
C2 W1 C12 119.6(2) ?
C15 W1 C12 58.5(2) ?
C14 W1 C12 58.1(2) ?
C11 W1 C12 34.8(2) ?
C13 W1 C12 34.5(2) ?
C1 W1 Se1 134.2(2) y
C3 W1 Se1 81.7(2) y
C2 W1 Se1 76.6(2) y
C15 W1 Se1 133.72(14) y
C14 W1 Se1 139.06(13) y
C11 W1 Se1 97.86(13) y
C13 W1 Se1 104.48(13) y
C12 W1 Se1 83.50(13) y
P Se1 W1 111.43(4) y
C131 P C111 107.0(2) y
C131 P C121 107.9(2) y
C111 P C121 106.9(2) y
C131 P Se1 113.8(2) y
C111 P Se1 108.0(2) y
C121 P Se1 112.9(2) y
O13 Cl O12 110.8(4) ?
O13 Cl O11 109.4(3) ?
O12 Cl O11 111.7(3) ?
O13 Cl O14 112.1(5) ?
O12 Cl O14 105.9(3) ?
O11 Cl O14 106.8(4) ?
O1 C1 W1 179.3(5) y
O2 C2 W1 173.2(5) y
O3 C3 W1 175.6(5) y
C12 C11 C15 107.3(5) ?
C12 C11 W1 74.8(3) ?
C15 C11 W1 70.0(3) ?
C13 C12 C11 108.6(5) ?
C13 C12 W1 71.4(3) ?
C11 C12 W1 70.4(3) ?
C14 C13 C12 107.6(5) ?
C14 C13 W1 69.8(3) ?
C12 C13 W1 74.1(3) ?
C13 C14 C15 108.6(5) ?
C13 C14 W1 75.0(3) ?
C15 C14 W1 71.7(3) ?
C14 C15 C11 107.8(5) ?
C14 C15 W1 72.4(3) ?
C11 C15 W1 74.1(3) ?
C112 C111 C116 119.5(5) ?
C112 C111 P 121.6(4) y
C116 C111 P 118.8(4) y
C111 C112 C113 118.7(5) ?
C115 C113 C112 120.9(5) ?
C116 C114 C115 120.4(5) ?
C113 C115 C114 120.3(5) ?
C114 C116 C111 120.2(5) ?
C122 C121 C126 120.5(5) ?
C122 C121 P 119.9(4) y
C126 C121 P 119.7(4) y
C121 C122 C123 119.7(5) ?
C124 C123 C122 120.1(6) ?
C125 C124 C123 120.0(5) ?
C124 C125 C126 121.0(5) ?
C125 C126 C121 118.6(5) ?
C132 C131 C136 119.0(5) ?
C132 C131 P 121.7(4) y
C136 C131 P 119.2(4) y
C133 C132 C131 121.1(5) ?
C132 C133 C134 118.8(5) ?
C135 C134 C133 121.0(5) ?
C136 C135 C134 119.8(5) ?
C135 C136 C131 120.2(5) ?

loop_
_geom_bond_atom_site_label_1
_geom_bond_atom_site_label_2
_geom_bond_distance
_geom_bond_publ_flag
W1 C1 1.974(6) y
W1 C3 2.003(6) y
W1 C2 2.026(6) y
W1 C15 2.284(5) y
W1 C14 2.293(5) y
W1 C11 2.338(5) y
W1 C13 2.361(5) y
W1 C12 2.395(5) y
W1 Se1 2.6581(6) y
Se1 P 2.1944(14) y
P C131 1.789(5) y
P C111 1.796(5) y
P C121 1.821(5) y
Cl O13 1.381(6) ?
Cl O12 1.417(4) ?
Cl O11 1.423(4) ?
Cl O14 1.429(6) ?
C1 O1 1.150(7) y
C2 O2 1.124(6) y
C3 O3 1.143(6) y
C11 C12 1.416(7) ?
C11 C15 1.425(7) ?
C12 C13 1.412(7) ?
C13 C14 1.410(7) ?
C14 C15 1.412(8) ?
C111 C112 1.398(7) ?
C111 C116 1.401(7) ?
C112 C113 1.400(7) ?
C113 C115 1.360(8) ?
C114 C116 1.366(7) ?
C114 C115 1.383(8) ?
C121 C122 1.366(7) ?
C121 C126 1.389(7) ?
C122 C123 1.388(8) ?
C123 C124 1.366(8) ?
C124 C125 1.364(8) ?
C125 C126 1.381(7) ?
C131 C132 1.391(7) ?
C131 C136 1.400(7) ?
C132 C133 1.379(7) ?
C133 C134 1.392(8) ?
C134 C135 1.381(7) ?
C135 C136 1.378(7) ?

loop_
_geom_torsion_atom_site_label_1
_geom_torsion_atom_site_label_2
_geom_torsion_atom_site_label_3
_geom_torsion_atom_site_label_4
_geom_torsion
C1 W1 Se1 P 104.6(2)
C3 W1 Se1 P 46.3(2)
C2 W1 Se1 P 159.5(2)
C15 W1 Se1 P -111.1(2)
C14 W1 Se1 P -58.5(2)
C11 W1 Se1 P -109.67(15)
C13 W1 Se1 P -50.24(14)
C12 W1 Se1 P -77.90(14)
W1 Se1 P C131 30.7(2)
W1 Se1 P C111 149.3(2)
W1 Se1 P C121 -92.7(2)
C3 W1 C1 O1 -12.E1(5)
C2 W1 C1 O1 13.E1(5)
C15 W1 C1 O1 3.E1(5)
C14 W1 C1 O1 -1.E1(5)
C11 W1 C1 O1 4.E1(5)
C13 W1 C1 O1 -2.E1(5)
C12 W1 C1 O1 1.E1(5)
Se1 W1 C1 O1 -18.E1(10)
C1 W1 C2 O2 -76.(5)
C3 W1 C2 O2 -143.(5)
C15 W1 C2 O2 9.(5)
C14 W1 C2 O2 -5.(5)
C11 W1 C2 O2 44.(5)
C13 W1 C2 O2 46.(5)
C12 W1 C2 O2 67.(5)
Se1 W1 C2 O2 142.(5)
C1 W1 C3 O3 27.(6)
C2 W1 C3 O3 95.(6)
C15 W1 C3 O3 -38.(7)
C14 W1 C3 O3 -54.(6)
C11 W1 C3 O3 -102.(6)
C13 W1 C3 O3 -89.(6)
C12 W1 C3 O3 -116.(6)
Se1 W1 C3 O3 168.(6)
C1 W1 C11 C12 -141.1(3)
C3 W1 C11 C12 -20.8(7)
C2 W1 C11 C12 143.3(3)
C15 W1 C11 C12 -115.3(5)
C14 W1 C11 C12 -77.1(3)
C13 W1 C11 C12 -35.7(3)
C12 W1 C11 C12 0.0
Se1 W1 C11 C12 66.5(3)
C1 W1 C11 C15 -25.9(4)
C3 W1 C11 C15 94.5(6)
C2 W1 C11 C15 -101.4(4)
C15 W1 C11 C15 0.0000(10)
C14 W1 C11 C15 38.2(3)
C13 W1 C11 C15 79.6(4)
C12 W1 C11 C15 115.3(5)
Se1 W1 C11 C15 -178.2(3)
C15 C11 C12 C13 -1.4(6)
W1 C11 C12 C13 61.5(4)
C15 C11 C12 W1 -62.9(3)
W1 C11 C12 W1 0.0
C1 W1 C12 C13 -55.4(5)
C3 W1 C12 C13 51.7(4)
C2 W1 C12 C13 -162.0(3)
C15 W1 C12 C13 -80.1(3)
C14 W1 C12 C13 -37.6(3)
C11 W1 C12 C13 -118.6(5)
C13 W1 C12 C13 0.000(2)
Se1 W1 C12 C13 127.5(3)
C1 W1 C12 C11 63.2(5)
C3 W1 C12 C11 170.2(3)
C2 W1 C12 C11 -43.4(4)
C15 W1 C12 C11 38.4(3)
C14 W1 C12 C11 80.9(4)
C11 W1 C12 C11 0.0
C13 W1 C12 C11 118.6(5)
Se1 W1 C12 C11 -113.9(3)
C11 C12 C13 C14 1.3(6)
W1 C12 C13 C14 62.1(4)
C11 C12 C13 W1 -60.8(4)
W1 C12 C13 W1 0.0
C1 W1 C13 C14 29.4(4)
C3 W1 C13 C14 105.9(3)
C2 W1 C13 C14 -82.2(5)
C15 W1 C13 C14 -38.0(3)
C14 W1 C13 C14 0.0
C11 W1 C13 C14 -80.2(3)
C12 W1 C13 C14 -116.1(5)
Se1 W1 C13 C14 -170.6(3)
C1 W1 C13 C12 145.6(3)
C3 W1 C13 C12 -138.0(3)
C2 W1 C13 C12 33.9(6)
C15 W1 C13 C12 78.2(3)
C14 W1 C13 C12 116.1(5)
C11 W1 C13 C12 36.0(3)
C12 W1 C13 C12 0.000(2)
Se1 W1 C13 C12 -54.5(3)
C12 C13 C14 C15 -0.7(6)
W1 C13 C14 C15 64.3(4)
C12 C13 C14 W1 -64.9(4)
W1 C13 C14 W1 0.0
C1 W1 C14 C13 -154.0(3)
C3 W1 C14 C13 -81.8(4)
C2 W1 C14 C13 139.5(3)
C15 W1 C14 C13 115.9(5)
C11 W1 C14 C13 77.8(3)
C13 W1 C14 C13 0.0
C12 W1 C14 C13 36.8(3)
Se1 W1 C14 C13 14.0(4)
C1 W1 C14 C15 90.1(3)
C3 W1 C14 C15 162.3(3)
C2 W1 C14 C15 23.6(5)
C15 W1 C14 C15 0.0
C11 W1 C14 C15 -38.1(3)
C13 W1 C14 C15 -115.9(5)
C12 W1 C14 C15 -79.1(3)
Se1 W1 C14 C15 -101.9(3)
C13 C14 C15 C11 -0.2(6)
W1 C14 C15 C11 66.2(4)
C13 C14 C15 W1 -66.4(4)
W1 C14 C15 W1 0.0
C12 C11 C15 C14 1.0(6)
W1 C11 C15 C14 -65.1(4)
C12 C11 C15 W1 66.1(4)
W1 C11 C15 W1 0.0
C1 W1 C15 C14 -87.3(3)
C3 W1 C15 C14 -26.7(5)
C2 W1 C15 C14 -162.7(3)
C14 W1 C15 C14 0.0
C11 W1 C15 C14 115.1(5)
C13 W1 C15 C14 37.2(3)
C12 W1 C15 C14 77.8(3)
Se1 W1 C15 C14 117.5(3)
C1 W1 C15 C11 157.6(4)
C3 W1 C15 C11 -141.8(4)
C2 W1 C15 C11 82.2(4)
C14 W1 C15 C11 -115.1(5)
C11 W1 C15 C11 0.0000(10)
C13 W1 C15 C11 -77.8(4)
C12 W1 C15 C11 -37.2(3)
Se1 W1 C15 C11 2.4(4)
C131 P C111 C112 143.8(4)
C121 P C111 C112 -100.8(4)
Se1 P C111 C112 20.9(4)
C131 P C111 C116 -40.5(5)
C121 P C111 C116 74.9(4)
Se1 P C111 C116 -163.4(4)
C116 C111 C112 C113 0.2(7)
P C111 C112 C113 175.8(4)
C111 C112 C113 C115 -0.1(8)
C112 C113 C115 C114 -0.3(8)
C116 C114 C115 C113 0.8(8)
C115 C114 C116 C111 -0.8(8)
C112 C111 C116 C114 0.3(8)
P C111 C116 C114 -175.5(4)
C131 P C121 C122 -125.7(5)
C111 P C121 C122 119.5(5)
Se1 P C121 C122 0.9(5)
C131 P C121 C126 53.6(5)
C111 P C121 C126 -61.2(5)
Se1 P C121 C126 -179.8(4)
C126 C121 C122 C123 -1.9(9)
P C121 C122 C123 177.4(5)
C121 C122 C123 C124 1.0(10)
C122 C123 C124 C125 1.1(9)
C123 C124 C125 C126 -2.4(9)
C124 C125 C126 C121 1.5(8)
C122 C121 C126 C125 0.7(8)
P C121 C126 C125 -178.6(4)
C111 P C131 C132 142.6(4)
C121 P C131 C132 27.9(5)
Se1 P C131 C132 -98.2(4)
C111 P C131 C136 -40.0(5)
C121 P C131 C136 -154.7(4)
Se1 P C131 C136 79.2(4)
C136 C131 C132 C133 -0.3(7)
P C131 C132 C133 177.1(4)
C131 C132 C133 C134 1.8(8)
C132 C133 C134 C135 -1.9(8)
C133 C134 C135 C136 0.4(8)
C134 C135 C136 C131 1.2(7)
C132 C131 C136 C135 -1.3(7)
P C131 C136 C135 -178.7(4)
